data_4324548
loop_
_publ_author_name
'Manish K. Sharma'
'Parimal K. Bharadwaj'

_publ_section_title
;
 A Dynamic Open Framework Exhibiting Guest- and/or Temperature-Induced
 Bicycle-Pedal Motion in Single-Crystal to Single-Crystal Transformation
;
_journal_name_full 'Inorganic Chemistry'
_journal_page_first 1889
_journal_page_last 1897
_journal_paper_doi 10.1021/ic102305v
_journal_volume 50
_journal_year 2011
_chemical_formula_moiety 'C48 H56 Cd Cl2 N16 O12'
_chemical_formula_sum 'C48 H56 Cd Cl2 N16 O12'
_chemical_formula_weight 1232.39
_chemical_name_systematic
;
 ?
;
_space_group_IT_number 2
_symmetry_cell_setting triclinic
_symmetry_space_group_name_Hall '-P 1'
_symmetry_space_group_name_H-M 'P -1'
_atom_sites_solution_hydrogens geom
_atom_sites_solution_primary direct
_atom_sites_solution_secondary difmap
_audit_creation_method SHELXL-97
_cell_angle_alpha 77.828(4)
_cell_angle_beta 75.570(5)
_cell_angle_gamma 84.742(5)
_cell_formula_units_Z 1
_cell_length_a 9.389(5)
_cell_length_b 10.442(6)
_cell_length_c 15.507(5)
_cell_measurement_reflns_used 999
_cell_measurement_temperature 100(2)
_cell_measurement_theta_max 25.00
_cell_measurement_theta_min 2.24
_cell_volume 1438.0(12)
_computing_cell_refinement 'SAINT 6.45 ( Bruker, 2003)'
_computing_data_collection 'SMART 5.628 (Bruker, 2003)'
_computing_data_reduction 'SAINT 6.45 ( Bruker, 2003)'
_computing_molecular_graphics 'DIAMOND 2.1e'
_computing_structure_refinement 'SHELXL-97 (Sheldrick, 1997)'
_computing_structure_solution SIR-97
_diffrn_ambient_temperature 100(2)
_diffrn_measured_fraction_theta_full 0.987
_diffrn_measured_fraction_theta_max 0.987
_diffrn_measurement_device_type 'BRUKER SMART APEX'
_diffrn_measurement_method /w-scans
_diffrn_radiation_monochromator graphite
_diffrn_radiation_source 'fine-focus sealed tube'
_diffrn_radiation_type MoK\a
_diffrn_radiation_wavelength 0.71069
_diffrn_reflns_av_R_equivalents 0.0297
_diffrn_reflns_av_sigmaI/netI 0.0658
_diffrn_reflns_limit_h_max 10
_diffrn_reflns_limit_h_min -11
_diffrn_reflns_limit_k_max 9
_diffrn_reflns_limit_k_min -12
_diffrn_reflns_limit_l_max 17
_diffrn_reflns_limit_l_min -18
_diffrn_reflns_number 7545
_diffrn_reflns_theta_full 25.00
_diffrn_reflns_theta_max 25.00
_diffrn_reflns_theta_min 2.24
_exptl_absorpt_coefficient_mu 0.544
_exptl_absorpt_correction_T_max 0.9376
_exptl_absorpt_correction_T_min 0.9132
_exptl_absorpt_correction_type empirical
_exptl_absorpt_process_details SADABS
_exptl_crystal_colour orange
_exptl_crystal_density_diffrn 1.423
_exptl_crystal_description block
_exptl_crystal_F_000 634
_exptl_crystal_size_max 0.16
_exptl_crystal_size_mid 0.14
_exptl_crystal_size_min 0.13
_refine_diff_density_max 1.015
_refine_diff_density_min -0.579
_refine_diff_density_rms 0.130
_refine_ls_extinction_method none
_refine_ls_goodness_of_fit_ref 1.161
_refine_ls_hydrogen_treatment refU
_refine_ls_matrix_type full
_refine_ls_number_parameters 348
_refine_ls_number_reflns 5001
_refine_ls_number_restraints 9
_refine_ls_restrained_S_all 1.172
_refine_ls_R_factor_all 0.0828
_refine_ls_R_factor_gt 0.0724
_refine_ls_shift/su_max 0.001
_refine_ls_shift/su_mean 0.000
_refine_ls_structure_factor_coef Fsqd
_refine_ls_weighting_details 'calc w=1/[\s^2^(Fo^2^)+(0.1165P)^2^+0.0000P] where P=(Fo^2^+2Fc^2^)/3'
_refine_ls_weighting_scheme calc
_refine_ls_wR_factor_gt 0.1840
_refine_ls_wR_factor_ref 0.2027
_reflns_number_gt 4360
_reflns_number_total 5001
_reflns_threshold_expression >2sigma(I)
_cod_data_source_file ic102305v_si_002_8.cif
_cod_data_source_block Compound2'
_cod_database_code 4324548

loop_
_symmetry_equiv_pos_as_xyz
'x, y, z'
'-x, -y, -z'

loop_
_atom_site_label
_atom_site_type_symbol
_atom_site_fract_x
_atom_site_fract_y
_atom_site_fract_z
_atom_site_U_iso_or_equiv
_atom_site_adp_type
_atom_site_occupancy
_atom_site_symmetry_multiplicity
_atom_site_calc_flag
_atom_site_refinement_flags
Cd1 Cd 0.5000 -0.5000 0.0000 0.0388(2) Uani 1 2 d S
Cl2 Cl 0.6445(2) -0.11659(19) 0.20121(16) 0.0823(6) Uani 1 1 d .
N5 N 0.1778(6) -0.3171(5) 0.2105(3) 0.0510(12) Uani 1 1 d .
N2 N 0.7354(6) -0.6317(5) 0.2222(3) 0.0490(12) Uani 1 1 d .
N1 N 0.6230(5) -0.5990(5) 0.1107(3) 0.0502(12) Uani 1 1 d .
N4 N 0.3135(6) -0.4099(5) 0.1019(3) 0.0537(13) Uani 1 1 d .
C1 C 0.6735(6) -0.5422(6) 0.1647(4) 0.0455(13) Uani 1 1 d .
H1 H 0.6673 -0.4524 0.1633 0.055 Uiso 1 1 calc R
C10 C 0.3142(7) -0.3483(6) 0.1662(4) 0.0563(16) Uani 1 1 d .
H10 H 0.3994 -0.3282 0.1800 0.068 Uiso 1 1 calc R
O1 O 0.3492(6) -0.6757(5) 0.0210(4) 0.0774(15) Uani 1 1 d .
C13 C 0.1398(8) -0.2415(6) 0.2827(4) 0.0601(17) Uani 1 1 d .
C3 C 0.7245(8) -0.7539(6) 0.2017(5) 0.0583(16) Uani 1 1 d .
H3 H 0.7582 -0.8347 0.2296 0.070 Uiso 1 1 calc R
C4 C 0.8028(7) -0.6053(7) 0.2895(4) 0.0554(15) Uani 1 1 d .
N3 N 1.0263(8) -0.5481(7) 0.4849(5) 0.089(2) Uani 1 1 d .
C2 C 0.6555(8) -0.7308(6) 0.1338(5) 0.0605(17) Uani 1 1 d .
H2 H 0.6328 -0.7948 0.1063 0.073 Uiso 1 1 calc R
C12 C 0.0855(8) -0.3635(8) 0.1711(5) 0.076(2) Uani 1 1 d .
H12 H -0.0168 -0.3583 0.1873 0.091 Uiso 1 1 calc R
C9 C 0.7521(9) -0.5081(8) 0.3314(5) 0.073(2) Uani 1 1 d .
H9 H 0.6709 -0.4567 0.3186 0.088 Uiso 1 1 calc R
C11 C 0.1685(8) -0.4175(8) 0.1055(5) 0.072(2) Uani 1 1 d .
H11 H 0.1326 -0.4559 0.0667 0.087 Uiso 1 1 calc R
C14 C 0.0080(9) -0.1734(7) 0.2948(5) 0.075(2) Uani 1 1 d .
H14 H -0.0562 -0.1741 0.2579 0.090 Uiso 1 1 calc R
N7 N 0.2225(9) -0.8580(8) 0.0561(5) 0.097(2) Uani 1 1 d .
C16 C 0.0684(14) -0.0994(8) 0.4187(6) 0.101(4) Uani 1 1 d .
O6 O 0.6615(15) -0.2419(7) 0.1932(8) 0.199(6) Uani 1 1 d .
O4 O 0.7763(10) -0.0496(9) 0.1542(8) 0.166(4) Uani 1 1 d .
C7 C 0.9405(9) -0.5619(10) 0.4157(5) 0.078(2) Uani 1 1 d .
C18 C 0.2341(10) -0.2406(8) 0.3367(5) 0.079(2) Uani 1 1 d .
H18 H 0.3233 -0.2882 0.3267 0.095 Uiso 1 1 calc R
N6 N 0.0565(8) -0.0246(10) 0.4991(7) 0.116(3) Uani 1 1 d .
C15 C -0.0276(12) -0.1014(8) 0.3657(6) 0.096(3) Uani 1 1 d .
H15 H -0.1175 -0.0548 0.3763 0.115 Uiso 1 1 calc R
C8 C 0.8230(11) -0.4815(10) 0.3973(5) 0.087(3) Uani 1 1 d .
H8 H 0.7903 -0.4117 0.4268 0.105 Uiso 1 1 calc R
C17 C 0.2006(12) -0.1715(9) 0.4047(6) 0.099(3) Uani 1 1 d .
H17 H 0.2655 -0.1727 0.4414 0.119 Uiso 1 1 calc R
C6 C 0.9847(11) -0.6587(11) 0.3752(6) 0.091(3) Uani 1 1 d .
H6 H 1.0633 -0.7133 0.3889 0.109 Uiso 1 1 calc R
C5 C 0.9172(10) -0.6817(8) 0.3124(5) 0.079(2) Uani 1 1 d .
H5 H 0.9509 -0.7525 0.2841 0.094 Uiso 1 1 calc R
O3 O 0.5318(12) -0.0478(10) 0.1622(8) 0.178(4) Uani 1 1 d .
O5 O 0.6212(13) -0.0986(12) 0.2907(7) 0.191(5) Uani 1 1 d .
C19 C 0.3376(10) -0.7879(10) 0.0379(6) 0.085(2) Uani 1 1 d .
H19 H 0.4256 -0.8363 0.0386 0.102 Uiso 1 1 calc R
O2 O 0.4020(10) -0.5379(11) 0.3472(8) 0.157(4) Uani 1 1 d D
N8 N 0.391(2) -0.7462(18) 0.3797(12) 0.208(7) Uiso 1 1 d D
C20 C 0.2286(19) -0.9992(12) 0.0737(10) 0.175(7) Uani 1 1 d .
H20A H 0.1308 -1.0302 0.0875 0.263 Uiso 1 1 calc R
H20B H 0.2722 -1.0320 0.1243 0.263 Uiso 1 1 calc R
H20C H 0.2869 -1.0295 0.0210 0.263 Uiso 1 1 calc R
C22 C 0.3754(17) -0.6272(14) 0.3330(15) 0.239(15) Uani 1 1 d D
H22 H 0.3369 -0.6203 0.2824 0.287 Uiso 1 1 calc R
C21 C 0.0822(14) -0.7907(17) 0.0471(15) 0.207(9) Uani 1 1 d .
H21A H 0.0065 -0.8534 0.0648 0.310 Uiso 1 1 calc R
H21B H 0.0896 -0.7476 -0.0149 0.310 Uiso 1 1 calc R
H21C H 0.0583 -0.7270 0.0855 0.310 Uiso 1 1 calc R
C24 C 0.345(4) -0.848(3) 0.344(2) 0.49(3) Uiso 1 1 d D
H24A H 0.3647 -0.9320 0.3791 0.734 Uiso 1 1 calc R
H24B H 0.3990 -0.8435 0.2818 0.734 Uiso 1 1 calc R
H24C H 0.2420 -0.8360 0.3463 0.734 Uiso 1 1 calc R
C23 C 0.4475(18) -0.767(2) 0.4569(14) 0.298(16) Uani 1 1 d D
H23A H 0.4539 -0.8589 0.4810 0.447 Uiso 1 1 calc R
H23B H 0.3834 -0.7233 0.5016 0.447 Uiso 1 1 calc R
H23C H 0.5437 -0.7316 0.4412 0.447 Uiso 1 1 calc R

loop_
_atom_site_aniso_label
_atom_site_aniso_U_11
_atom_site_aniso_U_22
_atom_site_aniso_U_33
_atom_site_aniso_U_23
_atom_site_aniso_U_13
_atom_site_aniso_U_12
Cd1 0.0465(4) 0.0416(4) 0.0345(3) -0.0188(2) -0.0152(2) 0.0086(2)
Cl2 0.0905(14) 0.0621(12) 0.1077(16) -0.0305(11) -0.0388(12) 0.0029(10)
N5 0.062(3) 0.051(3) 0.041(2) -0.022(2) -0.004(2) 0.001(2)
N2 0.058(3) 0.050(3) 0.047(3) -0.013(2) -0.027(2) 0.001(2)
N1 0.057(3) 0.055(3) 0.046(3) -0.015(2) -0.025(2) 0.004(2)
N4 0.060(3) 0.060(3) 0.048(3) -0.033(2) -0.012(2) 0.011(2)
C1 0.060(3) 0.041(3) 0.042(3) -0.015(2) -0.019(3) -0.002(3)
C10 0.065(4) 0.062(4) 0.051(3) -0.034(3) -0.017(3) 0.016(3)
O1 0.094(4) 0.050(3) 0.095(4) -0.024(3) -0.022(3) -0.018(3)
C13 0.081(5) 0.052(4) 0.043(3) -0.023(3) 0.004(3) -0.005(3)
C3 0.073(4) 0.043(3) 0.068(4) -0.012(3) -0.035(3) 0.000(3)
C4 0.069(4) 0.059(4) 0.045(3) -0.011(3) -0.022(3) -0.013(3)
N3 0.085(5) 0.093(6) 0.084(5) -0.008(4) -0.016(4) -0.013(4)
C2 0.078(4) 0.047(4) 0.072(4) -0.021(3) -0.039(4) 0.000(3)
C12 0.062(4) 0.091(6) 0.083(5) -0.057(4) 0.001(4) -0.008(4)
C9 0.086(5) 0.087(5) 0.063(4) -0.024(4) -0.037(4) -0.006(4)
C11 0.056(4) 0.094(6) 0.080(5) -0.059(4) -0.008(4) 0.000(4)
C14 0.087(5) 0.074(5) 0.061(4) -0.034(4) -0.002(4) 0.011(4)
N7 0.102(6) 0.091(5) 0.097(5) -0.003(4) -0.021(4) -0.048(5)
C16 0.165(10) 0.070(5) 0.058(5) -0.042(4) 0.026(6) -0.033(6)
O6 0.363(17) 0.054(4) 0.235(11) -0.049(5) -0.164(12) 0.019(7)
O4 0.128(7) 0.138(8) 0.226(11) 0.003(7) -0.050(7) -0.042(6)
C7 0.076(5) 0.113(7) 0.054(4) 0.006(4) -0.040(4) -0.034(5)
C18 0.102(6) 0.084(5) 0.060(4) -0.042(4) -0.017(4) 0.009(5)
N6 0.098(7) 0.128(8) 0.113(6) 0.011(6) -0.028(6) -0.028(6)
C15 0.119(7) 0.073(6) 0.080(6) -0.041(5) 0.023(5) 0.008(5)
C8 0.116(7) 0.099(6) 0.061(4) -0.031(4) -0.020(5) -0.037(6)
C17 0.135(8) 0.096(7) 0.071(5) -0.057(5) 0.003(5) -0.018(6)
C6 0.092(6) 0.122(8) 0.080(5) -0.029(5) -0.054(5) -0.004(5)
C5 0.095(6) 0.082(5) 0.077(5) -0.022(4) -0.051(5) 0.001(4)
O3 0.176(9) 0.142(8) 0.245(12) -0.033(8) -0.124(9) 0.036(7)
O5 0.217(11) 0.244(12) 0.148(8) -0.113(8) -0.072(8) 0.052(9)
C19 0.090(6) 0.093(7) 0.080(5) -0.022(5) -0.028(5) -0.006(5)
O2 0.116(7) 0.133(8) 0.194(10) -0.018(7) 0.000(6) 0.004(6)
C20 0.243(18) 0.090(9) 0.190(15) 0.021(9) -0.064(13) -0.067(10)
C22 0.140(13) 0.105(11) 0.41(3) -0.110(17) 0.123(17) -0.043(10)
C21 0.085(8) 0.222(19) 0.34(3) -0.141(18) -0.044(12) 0.025(10)
C23 0.133(15) 0.33(3) 0.35(4) -0.07(3) 0.063(19) 0.078(18)

loop_
_atom_type_symbol
_atom_type_description
_atom_type_scat_dispersion_real
_atom_type_scat_dispersion_imag
_atom_type_scat_source
C C 0.0033 0.0016 'International Tables Vol C Tables 4.2.6.8 and 6.1.1.4'
H H 0.0000 0.0000 'International Tables Vol C Tables 4.2.6.8 and 6.1.1.4'
N N 0.0061 0.0033 'International Tables Vol C Tables 4.2.6.8 and 6.1.1.4'
O O 0.0106 0.0060 'International Tables Vol C Tables 4.2.6.8 and 6.1.1.4'
Cl Cl 0.1484 0.1585 'International Tables Vol C Tables 4.2.6.8 and 6.1.1.4'
Cd Cd -0.8075 1.2024 'International Tables Vol C Tables 4.2.6.8 and 6.1.1.4'

loop_
_geom_angle_atom_site_label_1
_geom_angle_atom_site_label_2
_geom_angle_atom_site_label_3
_geom_angle
_geom_angle_site_symmetry_1
_geom_angle_site_symmetry_3
N1 Cd1 N1 180.0 2_645 .
N1 Cd1 N4 86.65(18) 2_645 .
N1 Cd1 N4 93.35(18) . .
N1 Cd1 N4 93.35(18) 2_645 2_645
N1 Cd1 N4 86.65(18) . 2_645
N4 Cd1 N4 180.0 . 2_645
N1 Cd1 O1 95.15(19) 2_645 2_645
N1 Cd1 O1 84.85(19) . 2_645
N4 Cd1 O1 92.05(19) . 2_645
N4 Cd1 O1 87.95(19) 2_645 2_645
N1 Cd1 O1 84.85(19) 2_645 .
N1 Cd1 O1 95.15(19) . .
N4 Cd1 O1 87.95(19) . .
N4 Cd1 O1 92.05(19) 2_645 .
O1 Cd1 O1 180.00(15) 2_645 .
O6 Cl2 O5 113.8(7) . .
O6 Cl2 O3 113.1(7) . .
O5 Cl2 O3 109.2(7) . .
O6 Cl2 O4 109.9(8) . .
O5 Cl2 O4 104.5(7) . .
O3 Cl2 O4 105.7(6) . .
C10 N5 C12 105.9(5) . .
C10 N5 C13 126.1(6) . .
C12 N5 C13 127.9(6) . .
C1 N2 C3 106.9(5) . .
C1 N2 C4 126.2(5) . .
C3 N2 C4 126.9(5) . .
C1 N1 C2 106.2(5) . .
C1 N1 Cd1 127.7(4) . .
C2 N1 Cd1 126.1(4) . .
C10 N4 C11 104.2(5) . .
C10 N4 Cd1 132.8(5) . .
C11 N4 Cd1 123.0(4) . .
N1 C1 N2 110.9(5) . .
N4 C10 N5 112.2(6) . .
C19 O1 Cd1 147.5(6) . .
C18 C13 C14 121.4(6) . .
C18 C13 N5 120.5(6) . .
C14 C13 N5 118.1(7) . .
C2 C3 N2 105.9(5) . .
C9 C4 C5 118.9(7) . .
C9 C4 N2 120.2(6) . .
C5 C4 N2 120.9(6) . .
N3 N3 C7 106.4(10) 2_746 .
C3 C2 N1 110.1(6) . .
C11 C12 N5 106.6(6) . .
C4 C9 C8 119.4(8) . .
C12 C11 N4 111.1(6) . .
C13 C14 C15 117.4(8) . .
C19 N7 C21 118.2(10) . .
C19 N7 C20 123.7(11) . .
C21 N7 C20 117.7(11) . .
C15 C16 C17 119.8(7) . .
C15 C16 N6 130.4(10) . .
C17 C16 N6 109.8(10) . .
C6 C7 C8 120.7(7) . .
C6 C7 N3 114.6(8) . .
C8 C7 N3 124.7(9) . .
C13 C18 C17 121.4(9) . .
N6 N6 C16 99.1(13) 2_556 .
C16 C15 C14 120.8(9) . .
C7 C8 C9 118.3(8) . .
C18 C17 C16 119.1(10) . .
C7 C6 C5 120.2(9) . .
C4 C5 C6 122.4(9) . .
O1 C19 N7 131.0(10) . .
C22 N8 C23 121(2) . .
C22 N8 C24 113.9(19) . .
C23 N8 C24 125.1(19) . .
O2 C22 N8 127(3) . .

loop_
_geom_bond_atom_site_label_1
_geom_bond_atom_site_label_2
_geom_bond_distance
_geom_bond_site_symmetry_2
Cd1 N1 2.317(4) 2_645
Cd1 N1 2.317(4) .
Cd1 N4 2.322(5) .
Cd1 N4 2.322(5) 2_645
Cd1 O1 2.339(5) 2_645
Cd1 O1 2.339(5) .
Cl2 O6 1.332(7) .
Cl2 O5 1.399(10) .
Cl2 O3 1.414(9) .
Cl2 O4 1.431(9) .
N5 C10 1.341(8) .
N5 C12 1.351(9) .
N5 C13 1.458(7) .
N2 C1 1.346(7) .
N2 C3 1.396(8) .
N2 C4 1.432(7) .
N1 C1 1.318(7) .
N1 C2 1.374(8) .
N4 C10 1.298(7) .
N4 C11 1.358(9) .
O1 C19 1.154(10) .
C13 C18 1.363(11) .
C13 C14 1.361(10) .
C3 C2 1.338(9) .
C4 C9 1.310(10) .
C4 C5 1.353(10) .
N3 N3 1.210(14) 2_746
N3 C7 1.529(10) .
C12 C11 1.314(9) .
C9 C8 1.433(10) .
C14 C15 1.416(10) .
N7 C19 1.300(11) .
N7 C21 1.459(15) .
N7 C20 1.440(14) .
C16 C15 1.367(14) .
C16 C17 1.384(15) .
C16 N6 1.582(14) .
C7 C6 1.285(12) .
C7 C8 1.374(13) .
C18 C17 1.359(10) .
N6 N6 1.132(16) 2_556
C6 C5 1.356(10) .
O2 C22 1.066(13) .
N8 C22 1.315(13) .
N8 C23 1.393(16) .
N8 C24 1.443(17) .

loop_
_geom_torsion_atom_site_label_1
_geom_torsion_atom_site_label_2
_geom_torsion_atom_site_label_3
_geom_torsion_atom_site_label_4
_geom_torsion
_geom_torsion_site_symmetry_1
_geom_torsion_site_symmetry_4
N1 Cd1 N1 C1 -154(100) 2_645 .
N4 Cd1 N1 C1 -57.8(5) . .
N4 Cd1 N1 C1 122.2(5) 2_645 .
O1 Cd1 N1 C1 34.0(5) 2_645 .
O1 Cd1 N1 C1 -146.0(5) . .
N1 Cd1 N1 C2 25(100) 2_645 .
N4 Cd1 N1 C2 121.1(5) . .
N4 Cd1 N1 C2 -58.9(5) 2_645 .
O1 Cd1 N1 C2 -147.2(5) 2_645 .
O1 Cd1 N1 C2 32.8(5) . .
N1 Cd1 N4 C10 -134.6(6) 2_645 .
N1 Cd1 N4 C10 45.4(6) . .
N4 Cd1 N4 C10 -123(100) 2_645 .
O1 Cd1 N4 C10 -39.6(6) 2_645 .
O1 Cd1 N4 C10 140.4(6) . .
N1 Cd1 N4 C11 47.5(6) 2_645 .
N1 Cd1 N4 C11 -132.5(6) . .
N4 Cd1 N4 C11 60(100) 2_645 .
O1 Cd1 N4 C11 142.5(6) 2_645 .
O1 Cd1 N4 C11 -37.5(6) . .
C2 N1 C1 N2 -0.7(7) . .
Cd1 N1 C1 N2 178.3(4) . .
C3 N2 C1 N1 0.8(7) . .
C4 N2 C1 N1 179.3(6) . .
C11 N4 C10 N5 0.3(8) . .
Cd1 N4 C10 N5 -177.9(4) . .
C12 N5 C10 N4 0.4(8) . .
C13 N5 C10 N4 -176.3(6) . .
N1 Cd1 O1 C19 144.8(11) 2_645 .
N1 Cd1 O1 C19 -35.2(11) . .
N4 Cd1 O1 C19 -128.4(11) . .
N4 Cd1 O1 C19 51.6(11) 2_645 .
O1 Cd1 O1 C19 42(100) 2_645 .
C10 N5 C13 C18 -27.1(10) . .
C12 N5 C13 C18 156.9(8) . .
C10 N5 C13 C14 153.4(7) . .
C12 N5 C13 C14 -22.7(10) . .
C1 N2 C3 C2 -0.6(8) . .
C4 N2 C3 C2 -179.0(6) . .
C1 N2 C4 C9 33.5(10) . .
C3 N2 C4 C9 -148.4(7) . .
C1 N2 C4 C5 -148.0(7) . .
C3 N2 C4 C5 30.2(10) . .
N2 C3 C2 N1 0.2(8) . .
C1 N1 C2 C3 0.3(8) . .
Cd1 N1 C2 C3 -178.7(5) . .
C10 N5 C12 C11 -0.9(9) . .
C13 N5 C12 C11 175.7(7) . .
C5 C4 C9 C8 2.7(12) . .
N2 C4 C9 C8 -178.7(6) . .
N5 C12 C11 N4 1.1(10) . .
C10 N4 C11 C12 -0.9(9) . .
Cd1 N4 C11 C12 177.5(6) . .
C18 C13 C14 C15 -0.1(11) . .
N5 C13 C14 C15 179.5(7) . .
N3 N3 C7 C6 178.5(10) 2_746 .
N3 N3 C7 C8 -2.8(13) 2_746 .
C14 C13 C18 C17 0.0(13) . .
N5 C13 C18 C17 -179.6(7) . .
C15 C16 N6 N6 1.5(16) . 2_556
C17 C16 N6 N6 -178.6(10) . 2_556
C17 C16 C15 C14 -1.8(14) . .
N6 C16 C15 C14 178.1(8) . .
C13 C14 C15 C16 1.0(13) . .
C6 C7 C8 C9 -0.4(13) . .
N3 C7 C8 C9 -179.0(7) . .
C4 C9 C8 C7 -1.5(12) . .
C13 C18 C17 C16 -0.8(14) . .
C15 C16 C17 C18 1.7(14) . .
N6 C16 C17 C18 -178.2(8) . .
C8 C7 C6 C5 1.1(15) . .
N3 C7 C6 C5 179.8(8) . .
C9 C4 C5 C6 -2.2(13) . .
N2 C4 C5 C6 179.3(8) . .
C7 C6 C5 C4 0.2(15) . .
Cd1 O1 C19 N7 169.6(7) . .
C21 N7 C19 O1 6.4(18) . .
C20 N7 C19 O1 178.4(11) . .
C23 N8 C22 O2 0(3) . .
C24 N8 C22 O2 180(2) . .
